data_4086257
loop_
_publ_author_name
'Knorn, Matthias'
'Lutsker, Eugen'
'Reiser, Oliver'

_publ_section_title
;
 Synthesis of New Chiral Bidentate Isonitrile--Acyclic Diaminocarbene
 Palladium(II) Compounds and Their Catalytic Activity
;
_journal_issue 18
_journal_name_full Organometallics
_journal_page_first 4515
_journal_paper_doi 10.1021/acs.organomet.5b00516
_journal_volume 34
_journal_year 2015
_chemical_absolute_configuration ad
_chemical_formula_moiety 'C28 H47 Cl2 N4 O3 P Pd, C4 H10 O'
_chemical_formula_sum 'C32 H57 Cl2 N4 O4 P Pd'
_chemical_formula_weight 770.08
_space_group_crystal_system orthorhombic
_space_group_IT_number 19
_space_group_name_Hall 'P 2ac 2ab'
_space_group_name_H-M_alt 'P 21 21 21'
_symmetry_space_group_name_Hall 'P 2ac 2ab'
_symmetry_space_group_name_H-M 'P 21 21 21'
_atom_sites_solution_hydrogens mixed
_audit_creation_date 2015-04-21
_audit_creation_method
;
Olex2 1.2-alpha
(compiled 2015.01.26 svn.r3150 for OlexSys, GUI svn.r4998)
;
_cell_angle_alpha 90
_cell_angle_beta 90
_cell_angle_gamma 90
_cell_formula_units_Z 4
_cell_length_a 13.9031(3)
_cell_length_b 16.1632(4)
_cell_length_c 16.5945(4)
_cell_measurement_reflns_used 9092
_cell_measurement_temperature 123.00(10)
_cell_measurement_theta_max 73.8807
_cell_measurement_theta_min 3.1760
_cell_volume 3729.09(15)
_computing_cell_refinement
;
CrysAlisPro, Agilent Technologies,
Version 1.171.36.21 (release 14-08-2012 CrysAlis171 .NET)
(compiled Sep 14 2012,17:21:16)
;
_computing_data_collection
;
CrysAlisPro, Agilent Technologies,
Version 1.171.36.21 (release 14-08-2012 CrysAlis171 .NET)
(compiled Sep 14 2012,17:21:16)
;
_computing_data_reduction
;
CrysAlisPro, Agilent Technologies,
Version 1.171.36.21 (release 14-08-2012 CrysAlis171 .NET)
(compiled Sep 14 2012,17:21:16)
;
_computing_molecular_graphics 'Olex2 (Dolomanov et al., 2009)'
_computing_publication_material 'Olex2 (Dolomanov et al., 2009)'
_computing_structure_refinement 'ShelXL (Sheldrick, 2008)'
_diffrn_ambient_temperature 123.00(10)
_diffrn_detector_area_resol_mean 10.3546
_diffrn_measured_fraction_theta_full 0.999
_diffrn_measured_fraction_theta_max 0.980
_diffrn_measurement_details
;
  1 omega   15.00  114.00   1.0000    2.5000
omega____ theta____ kappa____ phi______ frames
    -       41.2064   57.0000  -60.0000 99

  2 omega   26.00  117.00   1.0000    2.5000
omega____ theta____ kappa____ phi______ frames
    -       41.2064   37.0000 -120.0000 91

  3 omega   32.00  121.00   1.0000   15.0000
omega____ theta____ kappa____ phi______ frames
    -      106.9800 -125.0000  -60.0000 89

  4 omega   79.00  157.00   1.0000   15.0000
omega____ theta____ kappa____ phi______ frames
    -      106.9800   45.0000 -150.0000 78

  5 omega  122.00  148.00   1.0000   15.0000
omega____ theta____ kappa____ phi______ frames
    -      106.9800   45.0000   60.0000 26

  6 omega   79.00  110.00   1.0000   15.0000
omega____ theta____ kappa____ phi______ frames
    -      106.9800   45.0000   60.0000 31

  7 omega   47.00   77.00   1.0000   15.0000
omega____ theta____ kappa____ phi______ frames
    -      106.9800  -45.0000  -60.0000 30

  8 omega   93.00  149.00   1.0000   15.0000
omega____ theta____ kappa____ phi______ frames
    -      106.9800   45.0000  150.0000 56

  9 omega   81.00  150.00   1.0000   15.0000
omega____ theta____ kappa____ phi______ frames
    -      106.9800   45.0000   90.0000 69

 10 omega   35.00   77.00   1.0000   15.0000
omega____ theta____ kappa____ phi______ frames
    -      106.9800  -45.0000 -120.0000 42

 11 omega  -98.00  -57.00   1.0000    2.5000
omega____ theta____ kappa____ phi______ frames
    -      -41.2064  125.0000   30.0000 41

 12 omega   12.00  115.00   1.0000    2.5000
omega____ theta____ kappa____ phi______ frames
    -       41.2064   57.0000  120.0000 103

 13 omega  -35.00   67.00   1.0000    2.5000
omega____ theta____ kappa____ phi______ frames
    -       41.2064  -37.0000  150.0000 102
;
_diffrn_measurement_device_type 'SuperNova, Single source at offset), Atlas'
_diffrn_measurement_method '\w scans'
_diffrn_orient_matrix_UB_11 0.0283056000
_diffrn_orient_matrix_UB_12 0.0670076000
_diffrn_orient_matrix_UB_13 0.0616594000
_diffrn_orient_matrix_UB_21 0.0451142000
_diffrn_orient_matrix_UB_22 0.0518875000
_diffrn_orient_matrix_UB_23 -0.0680676000
_diffrn_orient_matrix_UB_31 -0.0972626000
_diffrn_orient_matrix_UB_32 0.0434179000
_diffrn_orient_matrix_UB_33 -0.0136690000
_diffrn_radiation_monochromator mirror
_diffrn_radiation_type CuK\a
_diffrn_radiation_wavelength 1.54184
_diffrn_reflns_av_R_equivalents 0.0694
_diffrn_reflns_av_unetI/netI 0.0689
_diffrn_reflns_laue_measured_fraction_full 0.999
_diffrn_reflns_laue_measured_fraction_max 0.980
_diffrn_reflns_limit_h_max 13
_diffrn_reflns_limit_h_min -17
_diffrn_reflns_limit_k_max 18
_diffrn_reflns_limit_k_min -20
_diffrn_reflns_limit_l_max 20
_diffrn_reflns_limit_l_min -14
_diffrn_reflns_number 17492
_diffrn_reflns_point_group_measured_fraction_full 0.946
_diffrn_reflns_point_group_measured_fraction_max 0.909
_diffrn_reflns_theta_full 67.500
_diffrn_reflns_theta_max 74.046
_diffrn_reflns_theta_min 3.818
_diffrn_source 'SuperNova (Cu) X-ray Source'
_exptl_absorpt_coefficient_mu 6.048
_exptl_absorpt_correction_T_max 0.772
_exptl_absorpt_correction_T_min 0.351
_exptl_absorpt_correction_type analytical
_exptl_absorpt_process_details
;
CrysAlisPro, Agilent Technologies,
Version 1.171.36.21 (release 14-08-2012 CrysAlis171 .NET)
(compiled Sep 14 2012,17:21:16)
Analytical numeric absorption correction using a multifaceted crystal
            model based on expressions derived by R.C. Clark & J.S. Reid.
(Clark, R. C. & Reid, J. S. (1995). Acta Cryst. A51, 887-897)
;
_exptl_crystal_colour colourless
_exptl_crystal_density_diffrn 1.372
_exptl_crystal_description needle
_exptl_crystal_F_000 1616
_exptl_crystal_size_max 0.412
_exptl_crystal_size_mid 0.0736
_exptl_crystal_size_min 0.0527
_refine_diff_density_max 1.385
_refine_diff_density_min -1.018
_refine_diff_density_rms 0.105
_refine_ls_abs_structure_details
;
 Flack x determined using 2323 quotients [(I+)-(I-)]/[(I+)+(I-)]
 (Parsons, Flack and Wagner, Acta Cryst. B69 (2013) 249-259).
;
_refine_ls_abs_structure_Flack -0.038(9)
_refine_ls_extinction_method none
_refine_ls_goodness_of_fit_ref 1.034
_refine_ls_hydrogen_treatment mixed
_refine_ls_matrix_type full
_refine_ls_number_parameters 403
_refine_ls_number_reflns 6887
_refine_ls_number_restraints 0
_refine_ls_restrained_S_all 1.034
_refine_ls_R_factor_all 0.0529
_refine_ls_R_factor_gt 0.0487
_refine_ls_shift/su_max 0.001
_refine_ls_shift/su_mean 0.000
_refine_ls_structure_factor_coef Fsqd
_refine_ls_weighting_details 'w=1/[\s^2^(Fo^2^)+(0.0837P)^2^] where P=(Fo^2^+2Fc^2^)/3'
_refine_ls_weighting_scheme calc
_refine_ls_wR_factor_gt 0.1296
_refine_ls_wR_factor_ref 0.1342
_reflns_Friedel_coverage 0.667
_reflns_friedel_fraction_full 0.879
_reflns_friedel_fraction_max 0.819
_reflns_number_gt 6375
_reflns_number_total 6887
_reflns_threshold_expression 'I > 2\s(I)'
_cod_data_source_file om5b00516_si_004.cif
_cod_data_source_block m039
_cod_original_cell_volume 3729.10(14)
_cod_database_code 4086257
_chemical_oxdiff_formula 'C28 H47 N4 O3 P1 Pd1 Cl2'
_shelx_space_group_comment
;
The symmetry employed for this shelxl refinement is uniquely defined
by the following loop, which should always be used as a source of
symmetry information in preference to the above space-group names.
They are only intended as comments.
;
_reflns_odcompleteness_completeness 99.84
_reflns_odcompleteness_iscentric 1
_reflns_odcompleteness_theta 66.97
_olex2_refinement_description
;
1. Fixed Uiso
 At 1.2 times of:
  All C(H) groups, All C(H,H) groups, All C(H,H,H) groups, All N(H) groups
2.a Ternary CH refined with riding coordinates:
 C8(H8), C23(H23)
2.b Secondary CH2 refined with riding coordinates:
 C7(H7A,H7B), C14(H14A,H14B), C15(H15A,H15B), C16(H16A,H16B), C17(H17A,H17B),
 C19(H19A,H19B), C20(H20A,H20B), C21(H21A,H21B), C22(H22A,H22B), C28(H28A,H28B),
  C30(H30A,H30B), C31(H31A,H31B)
2.c Me refined with riding coordinates:
 C10(H10A,H10B,H10C), C11(H11A,H11B,H11C), C12(H12A,H12B,H12C), C25(H25A,H25B,
 H25C), C26(H26A,H26B,H26C), C27(H27A,H27B,H27C), C29(H29A,H29B,H29C), C32(H32A,
 H32B,H32C)
2.d Aromatic/amide H refined with riding coordinates:
 C2(H2), C3(H3), C4(H4), C5(H5), C6(H6)
;
_shelx_shelxl_version_number 2014/7
_olex2_submission_special_instructions 'No special instructions were received'

loop_
_space_group_symop_operation_xyz
'x, y, z'
'-x+1/2, -y, z+1/2'
'x+1/2, -y+1/2, -z'
'-x, y+1/2, -z+1/2'

loop_
_atom_site_label
_atom_site_type_symbol
_atom_site_fract_x
_atom_site_fract_y
_atom_site_fract_z
_atom_site_U_iso_or_equiv
_atom_site_adp_type
_atom_site_occupancy
_atom_site_site_symmetry_order
_atom_site_calc_flag
_atom_site_refinement_flags_posn
C1 C 1.2178(5) 0.9509(4) 0.8353(4) 0.0304(14) Uani 1 1 d .
C2 C 1.2564(6) 1.0301(5) 0.8371(6) 0.0404(18) Uani 1 1 d .
H2 H 1.2153 1.0769 0.8326 0.048 Uiso 1 1 calc R
C3 C 1.3544(5) 1.0411(5) 0.8456(6) 0.0410(19) Uani 1 1 d .
H3 H 1.3800 1.0955 0.8488 0.049 Uiso 1 1 calc R
C4 C 1.4154(5) 0.9743(5) 0.8494(5) 0.0355(17) Uani 1 1 d .
H4 H 1.4829 0.9827 0.8535 0.043 Uiso 1 1 calc R
C5 C 1.3786(5) 0.8954(5) 0.8473(5) 0.0351(16) Uani 1 1 d .
H5 H 1.4207 0.8492 0.8501 0.042 Uiso 1 1 calc R
C6 C 1.2791(5) 0.8829(4) 0.8410(4) 0.0307(14) Uani 1 1 d .
H6 H 1.2536 0.8284 0.8407 0.037 Uiso 1 1 calc R
C7 C 1.0518(5) 0.9521(5) 0.9750(5) 0.0319(15) Uani 1 1 d .
H7A H 1.0620 1.0023 1.0081 0.038 Uiso 1 1 calc R
H7B H 1.1101 0.9172 0.9792 0.038 Uiso 1 1 calc R
C8 C 0.9648(5) 0.9045(4) 1.0068(4) 0.0274(14) Uani 1 1 d .
H8 H 0.9062 0.9294 0.9817 0.033 Uiso 1 1 calc R
C9 C 0.9528(6) 0.9113(5) 1.1005(5) 0.0364(16) Uani 1 1 d .
C10 C 1.0448(7) 0.8894(7) 1.1434(6) 0.057(3) Uani 1 1 d .
H10A H 1.0962 0.9267 1.1257 0.068 Uiso 1 1 calc R
H10B H 1.0355 0.8951 1.2017 0.068 Uiso 1 1 calc R
H10C H 1.0624 0.8322 1.1307 0.068 Uiso 1 1 calc R
C11 C 0.9241(7) 1.0015(6) 1.1203(6) 0.049(2) Uani 1 1 d .
H11A H 0.8642 1.0153 1.0921 0.059 Uiso 1 1 calc R
H11B H 0.9145 1.0072 1.1785 0.059 Uiso 1 1 calc R
H11C H 0.9752 1.0391 1.1026 0.059 Uiso 1 1 calc R
C12 C 0.8713(8) 0.8547(6) 1.1264(5) 0.052(2) Uani 1 1 d .
H12A H 0.8124 0.8702 1.0977 0.062 Uiso 1 1 calc R
H12B H 0.8880 0.7973 1.1136 0.062 Uiso 1 1 calc R
H12C H 0.8611 0.8602 1.1846 0.062 Uiso 1 1 calc R
C13 C 0.9042(5) 0.7779(4) 0.9372(4) 0.0252(13) Uani 1 1 d .
C14 C 0.8600(5) 0.6412(5) 0.8764(5) 0.0319(15) Uani 1 1 d .
H14A H 0.8807 0.6348 0.8197 0.038 Uiso 1 1 calc R
H14B H 0.7922 0.6599 0.8776 0.038 Uiso 1 1 calc R
C15 C 0.8728(6) 0.5617(5) 0.9228(5) 0.0350(16) Uani 1 1 d .
H15A H 0.8536 0.5131 0.8903 0.042 Uiso 1 1 calc R
H15B H 0.8355 0.5622 0.9736 0.042 Uiso 1 1 calc R
C16 C 0.9797(6) 0.5618(5) 0.9390(5) 0.0396(18) Uani 1 1 d .
H16A H 1.0157 0.5410 0.8917 0.048 Uiso 1 1 calc R
H16B H 0.9953 0.5268 0.9862 0.048 Uiso 1 1 calc R
C17 C 1.0045(5) 0.6526(5) 0.9557(5) 0.0320(16) Uani 1 1 d .
H17A H 1.0097 0.6630 1.0143 0.038 Uiso 1 1 calc R
H17B H 1.0660 0.6680 0.9296 0.038 Uiso 1 1 calc R
C18 C 0.8312(4) 0.9061(4) 0.8273(4) 0.0255(13) Uani 1 1 d .
C19 C 0.7504(6) 1.0178(5) 0.9049(5) 0.0397(17) Uani 1 1 d .
H19A H 0.7896 1.0320 0.9528 0.048 Uiso 1 1 calc R
H19B H 0.7001 0.9775 0.9207 0.048 Uiso 1 1 calc R
C20 C 0.7061(5) 1.0953(5) 0.8667(5) 0.0366(17) Uani 1 1 d .
H20A H 0.6509 1.0811 0.8317 0.044 Uiso 1 1 calc R
H20B H 0.6849 1.1353 0.9083 0.044 Uiso 1 1 calc R
C21 C 0.7900(5) 1.1290(5) 0.8180(5) 0.0359(16) Uani 1 1 d .
H21A H 0.7673 1.1673 0.7754 0.043 Uiso 1 1 calc R
H21B H 0.8363 1.1586 0.8530 0.043 Uiso 1 1 calc R
C22 C 0.8353(5) 1.0525(4) 0.7816(5) 0.0323(15) Uani 1 1 d .
H22A H 0.8083 1.0411 0.7276 0.039 Uiso 1 1 calc R
H22B H 0.9059 1.0592 0.7768 0.039 Uiso 1 1 calc R
C23 C 0.9226(4) 0.8094(4) 0.7393(4) 0.0267(14) Uani 1 1 d .
H23 H 0.9007 0.7684 0.7805 0.032 Uiso 1 1 calc R
C24 C 0.8819(5) 0.7818(5) 0.6557(5) 0.0302(15) Uani 1 1 d .
C25 C 0.9320(5) 0.7025(5) 0.6281(5) 0.0360(17) Uani 1 1 d .
H25A H 0.9243 0.6596 0.6694 0.043 Uiso 1 1 calc R
H25B H 0.9033 0.6836 0.5775 0.043 Uiso 1 1 calc R
H25C H 1.0006 0.7135 0.6198 0.043 Uiso 1 1 calc R
C26 C 0.8944(6) 0.8481(5) 0.5912(5) 0.0417(18) Uani 1 1 d .
H26A H 0.8624 0.8991 0.6086 0.050 Uiso 1 1 calc R
H26B H 0.9630 0.8589 0.5830 0.050 Uiso 1 1 calc R
H26C H 0.8657 0.8290 0.5406 0.050 Uiso 1 1 calc R
C27 C 0.7737(6) 0.7655(5) 0.6669(5) 0.0401(17) Uani 1 1 d .
H27A H 0.7644 0.7229 0.7083 0.048 Uiso 1 1 calc R
H27B H 0.7417 0.8167 0.6838 0.048 Uiso 1 1 calc R
H27C H 0.7460 0.7465 0.6159 0.048 Uiso 1 1 calc R
C28 C 1.0332(5) 0.8092(5) 0.7387(4) 0.0294(14) Uani 1 1 d .
H28A H 1.0568 0.7517 0.7337 0.035 Uiso 1 1 calc R
H28B H 1.0567 0.8409 0.6916 0.035 Uiso 1 1 calc R
C29 C 0.7977(7) 1.3442(7) 0.9561(6) 0.052(2) Uani 1 1 d .
H29A H 0.8574 1.3725 0.9410 0.063 Uiso 1 1 calc R
H29B H 0.7691 1.3718 1.0029 0.063 Uiso 1 1 calc R
H29C H 0.8119 1.2864 0.9696 0.063 Uiso 1 1 calc R
C30 C 0.7285(6) 1.3470(5) 0.8869(5) 0.0410(17) Uani 1 1 d .
H30A H 0.7144 1.4052 0.8727 0.049 Uiso 1 1 calc R
H30B H 0.7572 1.3196 0.8393 0.049 Uiso 1 1 calc R
C31 C 0.5777(6) 1.2983(5) 0.8441(6) 0.0431(19) Uani 1 1 d .
H31A H 0.6065 1.2636 0.8012 0.052 Uiso 1 1 calc R
H31B H 0.5637 1.3535 0.8211 0.052 Uiso 1 1 calc R
C32 C 0.4857(7) 1.2588(7) 0.8743(8) 0.063(3) Uani 1 1 d .
H32A H 0.4402 1.2531 0.8295 0.076 Uiso 1 1 calc R
H32B H 0.5000 1.2040 0.8965 0.076 Uiso 1 1 calc R
H32C H 0.4573 1.2936 0.9163 0.076 Uiso 1 1 calc R
N1 N 0.9709(4) 0.8195(4) 0.9794(3) 0.0267(11) Uani 1 1 d .
H1 H 1.015(6) 0.794(5) 0.988(6) 0.032 Uiso 1 1 d R
N2 N 0.9235(4) 0.6994(4) 0.9206(4) 0.0277(12) Uani 1 1 d .
N3 N 0.8864(4) 0.8901(4) 0.7625(4) 0.0266(12) Uani 1 1 d .
H3A H 0.914(7) 0.926(5) 0.737(6) 0.032 Uiso 1 1 d R
N4 N 0.8113(4) 0.9850(4) 0.8387(4) 0.0298(13) Uani 1 1 d .
O1 O 1.0364(3) 0.9756(3) 0.8914(3) 0.0304(10) Uani 1 1 d .
O2 O 1.0604(4) 0.9890(4) 0.7443(3) 0.0350(12) Uani 1 1 d .
O3 O 1.0707(3) 0.8456(3) 0.8118(3) 0.0317(11) Uani 1 1 d .
O4 O 0.6429(4) 1.3061(4) 0.9091(4) 0.0439(13) Uani 1 1 d .
P1 P 1.09203(12) 0.94228(11) 0.81636(11) 0.0272(4) Uani 1 1 d .
Cl1 Cl 0.62500(12) 0.85255(13) 0.84074(12) 0.0376(4) Uani 1 1 d .
Cl2 Cl 0.70479(12) 0.73323(12) 0.99842(11) 0.0355(4) Uani 1 1 d .
Pd1 Pd 0.77594(3) 0.82112(3) 0.90013(3) 0.02511(15) Uani 1 1 d .

loop_
_atom_site_aniso_label
_atom_site_aniso_U_11
_atom_site_aniso_U_22
_atom_site_aniso_U_33
_atom_site_aniso_U_23
_atom_site_aniso_U_13
_atom_site_aniso_U_12
C1 0.023(3) 0.041(3) 0.028(3) 0.000(3) 0.001(3) 0.000(3)
C2 0.024(4) 0.041(4) 0.056(5) 0.001(4) 0.000(3) 0.006(3)
C3 0.022(4) 0.045(4) 0.057(5) -0.005(4) 0.000(3) -0.006(3)
C4 0.014(3) 0.060(5) 0.032(4) -0.001(4) 0.003(3) -0.007(3)
C5 0.020(3) 0.049(4) 0.036(4) 0.002(3) -0.001(3) 0.006(3)
C6 0.018(3) 0.040(3) 0.034(4) 0.004(3) -0.001(3) 0.000(3)
C7 0.025(3) 0.040(4) 0.031(4) 0.001(3) -0.004(3) 0.001(3)
C8 0.022(3) 0.034(3) 0.026(3) -0.001(3) -0.001(3) -0.001(3)
C9 0.040(4) 0.043(4) 0.027(3) -0.003(3) 0.003(3) 0.002(3)
C10 0.053(6) 0.084(7) 0.033(5) -0.008(5) -0.013(4) 0.003(5)
C11 0.057(6) 0.051(5) 0.039(5) -0.014(4) 0.007(4) -0.001(4)
C12 0.065(6) 0.057(5) 0.034(4) -0.007(4) 0.018(4) -0.018(5)
C13 0.020(3) 0.034(3) 0.022(3) 0.000(3) 0.004(3) -0.001(3)
C14 0.021(3) 0.043(4) 0.031(4) -0.002(3) -0.001(3) -0.004(3)
C15 0.038(4) 0.032(3) 0.035(4) -0.001(3) -0.001(3) -0.006(3)
C16 0.043(4) 0.041(4) 0.034(4) -0.005(3) -0.007(4) 0.013(4)
C17 0.015(3) 0.046(4) 0.035(4) -0.005(3) -0.005(3) 0.005(3)
C18 0.011(3) 0.039(3) 0.026(3) 0.004(3) 0.001(3) -0.004(3)
C19 0.037(4) 0.052(4) 0.030(4) 0.001(3) 0.011(3) 0.010(3)
C20 0.028(4) 0.037(3) 0.045(4) -0.002(3) 0.003(3) 0.010(3)
C21 0.024(3) 0.039(4) 0.045(4) 0.003(3) -0.005(3) 0.001(3)
C22 0.022(3) 0.037(4) 0.038(4) 0.008(3) 0.001(3) 0.002(3)
C23 0.015(3) 0.033(3) 0.033(3) -0.001(3) 0.000(3) 0.000(3)
C24 0.019(3) 0.040(4) 0.031(4) -0.002(3) -0.002(3) 0.000(3)
C25 0.024(3) 0.048(4) 0.037(4) -0.008(3) -0.003(3) 0.002(3)
C26 0.043(4) 0.051(4) 0.032(4) 0.003(3) -0.006(4) -0.001(4)
C27 0.022(3) 0.052(4) 0.046(4) -0.010(3) -0.004(4) 0.001(4)
C28 0.020(3) 0.042(4) 0.026(3) -0.002(3) -0.002(3) -0.002(3)
C29 0.041(5) 0.067(6) 0.049(5) 0.004(4) 0.003(4) -0.008(4)
C30 0.034(4) 0.045(4) 0.044(5) 0.002(3) 0.004(4) -0.002(3)
C31 0.032(4) 0.048(4) 0.050(5) 0.000(4) -0.004(4) 0.006(4)
C32 0.032(4) 0.060(6) 0.098(9) 0.008(6) -0.008(5) -0.012(4)
N1 0.016(2) 0.042(3) 0.023(3) 0.000(3) -0.002(2) 0.007(3)
N2 0.018(3) 0.038(3) 0.028(3) 0.000(2) -0.002(2) -0.002(2)
N3 0.015(3) 0.035(3) 0.030(3) 0.002(2) 0.001(2) -0.006(2)
N4 0.023(3) 0.037(3) 0.030(3) 0.000(2) 0.001(2) 0.004(2)
O1 0.023(2) 0.037(2) 0.032(3) 0.003(2) -0.002(2) 0.000(2)
O2 0.022(2) 0.051(3) 0.031(3) 0.008(2) -0.001(2) -0.005(2)
O3 0.022(2) 0.044(3) 0.029(3) 0.003(2) -0.005(2) -0.004(2)
O4 0.033(3) 0.055(3) 0.044(3) 0.004(3) 0.003(2) -0.011(2)
P1 0.0144(7) 0.0381(9) 0.0291(9) 0.0039(7) -0.0019(7) -0.0012(7)
Cl1 0.0131(7) 0.0581(10) 0.0417(10) 0.0099(8) -0.0002(7) 0.0048(7)
Cl2 0.0183(7) 0.0489(9) 0.0392(9) 0.0116(7) 0.0049(7) 0.0006(7)
Pd1 0.0118(2) 0.0360(2) 0.0275(2) 0.0022(2) 0.00150(18) 0.00198(19)

loop_
_atom_type_symbol
_atom_type_description
_atom_type_scat_dispersion_real
_atom_type_scat_dispersion_imag
_atom_type_scat_source
C C 0.0181 0.0091 'International Tables Vol C Tables 4.2.6.8 and 6.1.1.4'
H H 0.0000 0.0000 'International Tables Vol C Tables 4.2.6.8 and 6.1.1.4'
N N 0.0311 0.0180 'International Tables Vol C Tables 4.2.6.8 and 6.1.1.4'
O O 0.0492 0.0322 'International Tables Vol C Tables 4.2.6.8 and 6.1.1.4'
P P 0.2955 0.4335 'International Tables Vol C Tables 4.2.6.8 and 6.1.1.4'
Cl Cl 0.3639 0.7018 'International Tables Vol C Tables 4.2.6.8 and 6.1.1.4'
Pd Pd 0.1215 3.9337 'International Tables Vol C Tables 4.2.6.8 and 6.1.1.4'

loop_
_exptl_crystal_face_index_h
_exptl_crystal_face_index_k
_exptl_crystal_face_index_l
_exptl_crystal_face_perp_dist
_exptl_oxdiff_crystal_face_indexfrac_h
_exptl_oxdiff_crystal_face_indexfrac_k
_exptl_oxdiff_crystal_face_indexfrac_l
_exptl_oxdiff_crystal_face_x
_exptl_oxdiff_crystal_face_y
_exptl_oxdiff_crystal_face_z
-8 5 -2 0.2246 -7.9257 4.6369 -1.9596 -0.0345 0.0164 0.9990
0 -4 -10 0.0180 -0.4147 -4.2460 -9.8392 -0.9029 0.4307 -0.0095
0 4 10 0.0410 0.0980 4.4330 9.7644 0.9019 -0.4302 0.0495
1 9 -6 0.0125 0.7350 8.5682 -6.1622 0.2150 0.8972 0.3848
9 -2 -1 0.1403 8.8755 -1.7014 -0.7971 0.0881 0.3664 -0.9262
-1 -9 6 0.0359 -0.5754 -8.5959 6.1459 -0.2133 -0.8903 -0.4013

loop_
_geom_angle_atom_site_label_1
_geom_angle_atom_site_label_2
_geom_angle_atom_site_label_3
_geom_angle
C2 C1 C6 119.3(7)
C2 C1 P1 117.1(6)
C6 C1 P1 123.4(6)
C3 C2 C1 120.1(7)
C4 C3 C2 120.9(8)
C3 C4 C5 119.8(7)
C4 C5 C6 120.2(7)
C1 C6 C5 119.7(7)
O1 C7 C8 110.2(6)
C7 C8 C9 113.1(6)
N1 C8 C7 108.9(6)
N1 C8 C9 112.6(6)
C10 C9 C8 111.2(7)
C10 C9 C11 110.0(8)
C10 C9 C12 111.0(8)
C11 C9 C8 107.7(7)
C12 C9 C8 108.5(7)
C12 C9 C11 108.3(8)
N1 C13 Pd1 126.7(5)
N2 C13 N1 116.7(6)
N2 C13 Pd1 116.6(5)
N2 C14 C15 102.6(6)
C14 C15 C16 101.9(6)
C15 C16 C17 104.8(6)
N2 C17 C16 104.4(6)
N3 C18 Pd1 125.1(5)
N4 C18 N3 114.9(6)
N4 C18 Pd1 120.0(5)
N4 C19 C20 102.4(6)
C21 C20 C19 101.8(6)
C22 C21 C20 103.8(6)
N4 C22 C21 104.6(6)
C28 C23 C24 110.9(6)
N3 C23 C24 111.5(6)
N3 C23 C28 110.5(6)
C25 C24 C23 109.9(6)
C25 C24 C27 109.8(6)
C26 C24 C23 112.4(6)
C26 C24 C25 109.1(7)
C26 C24 C27 108.4(6)
C27 C24 C23 107.2(6)
O3 C28 C23 110.8(6)
O4 C30 C29 109.1(7)
O4 C31 C32 109.0(8)
C13 N1 C8 126.8(6)
C13 N2 C14 126.1(6)
C13 N2 C17 124.2(6)
C17 N2 C14 108.9(6)
C18 N3 C23 125.7(6)
C18 N4 C19 124.8(6)
C18 N4 C22 124.9(6)
C22 N4 C19 109.8(6)
C7 O1 P1 126.7(4)
C28 O3 P1 120.4(5)
C30 O4 C31 112.5(7)
O1 P1 C1 108.6(3)
O1 P1 O3 106.5(3)
O2 P1 C1 113.2(3)
O2 P1 O1 108.7(3)
O2 P1 O3 114.0(3)
O3 P1 C1 105.5(3)
C13 Pd1 Cl1 170.1(2)
C13 Pd1 Cl2 87.2(2)
C18 Pd1 C13 94.8(3)
C18 Pd1 Cl1 86.65(19)
C18 Pd1 Cl2 172.8(2)
Cl1 Pd1 Cl2 92.57(6)

loop_
_geom_bond_atom_site_label_1
_geom_bond_atom_site_label_2
_geom_bond_distance
C1 C2 1.389(11)
C1 C6 1.393(10)
C1 P1 1.782(8)
C2 C3 1.382(11)
C3 C4 1.373(12)
C4 C5 1.376(12)
C5 C6 1.401(10)
C7 C8 1.527(10)
C7 O1 1.454(9)
C8 C9 1.567(11)
C8 N1 1.449(10)
C9 C10 1.505(13)
C9 C11 1.547(11)
C9 C12 1.518(12)
C13 N1 1.342(9)
C13 N2 1.325(9)
C13 Pd1 2.012(7)
C14 C15 1.508(11)
C14 N2 1.484(9)
C15 C16 1.511(12)
C16 C17 1.532(11)
C17 N2 1.476(9)
C18 N3 1.345(9)
C18 N4 1.320(10)
C18 Pd1 1.984(7)
C19 C20 1.533(11)
C19 N4 1.485(10)
C20 C21 1.521(11)
C21 C22 1.513(10)
C22 N4 1.483(9)
C23 C24 1.562(10)
C23 C28 1.537(9)
C23 N3 1.451(9)
C24 C25 1.529(10)
C24 C26 1.526(11)
C24 C27 1.539(10)
C28 O3 1.446(9)
C29 C30 1.499(12)
C30 O4 1.411(9)
C31 C32 1.516(13)
C31 O4 1.415(11)
O1 P1 1.562(6)
O2 P1 1.480(6)
O3 P1 1.592(5)
Cl1 Pd1 2.3734(17)
Cl2 Pd1 2.3784(17)

loop_
_geom_torsion_atom_site_label_1
_geom_torsion_atom_site_label_2
_geom_torsion_atom_site_label_3
_geom_torsion_atom_site_label_4
_geom_torsion
C1 C2 C3 C4 2.3(15)
C2 C1 C6 C5 -1.0(11)
C2 C1 P1 O1 -70.0(7)
C2 C1 P1 O2 50.9(7)
C2 C1 P1 O3 176.2(6)
C2 C3 C4 C5 -2.0(14)
C3 C4 C5 C6 0.2(12)
C4 C5 C6 C1 1.3(12)
C6 C1 C2 C3 -0.8(13)
C6 C1 P1 O1 115.8(6)
C6 C1 P1 O2 -123.4(6)
C6 C1 P1 O3 2.0(7)
C7 C8 C9 C10 -51.7(9)
C7 C8 C9 C11 68.8(8)
C7 C8 C9 C12 -174.1(7)
C7 C8 N1 C13 -124.1(7)
C7 O1 P1 C1 -50.6(6)
C7 O1 P1 O2 -174.1(5)
C7 O1 P1 O3 62.6(6)
C8 C7 O1 P1 -112.4(6)
C9 C8 N1 C13 109.7(8)
C14 C15 C16 C17 37.6(8)
C15 C14 N2 C13 -140.1(7)
C15 C14 N2 C17 30.1(7)
C15 C16 C17 N2 -19.5(8)
C16 C17 N2 C13 163.8(7)
C16 C17 N2 C14 -6.7(8)
C19 C20 C21 C22 40.9(8)
C20 C19 N4 C18 -149.8(7)
C20 C19 N4 C22 22.8(8)
C20 C21 C22 N4 -27.1(8)
C21 C22 N4 C18 175.0(6)
C21 C22 N4 C19 2.4(8)
C23 C28 O3 P1 -90.3(6)
C24 C23 C28 O3 172.0(5)
C24 C23 N3 C18 117.0(7)
C28 C23 C24 C25 48.7(8)
C28 C23 C24 C26 -73.0(8)
C28 C23 C24 C27 167.9(6)
C28 C23 N3 C18 -119.2(7)
C28 O3 P1 C1 -118.7(5)
C28 O3 P1 O1 126.1(5)
C28 O3 P1 O2 6.2(6)
C29 C30 O4 C31 -173.6(7)
C32 C31 O4 C30 -176.5(7)
N1 C8 C9 C10 72.2(9)
N1 C8 C9 C11 -167.2(6)
N1 C8 C9 C12 -50.1(9)
N1 C13 N2 C14 178.7(6)
N1 C13 N2 C17 9.9(10)
N2 C13 N1 C8 -177.9(6)
N2 C14 C15 C16 -41.1(7)
N3 C18 N4 C19 178.8(7)
N3 C18 N4 C22 7.4(10)
N3 C23 C24 C25 172.3(6)
N3 C23 C24 C26 50.6(8)
N3 C23 C24 C27 -68.5(7)
N3 C23 C28 O3 47.8(8)
N4 C18 N3 C23 176.5(6)
N4 C19 C20 C21 -38.6(8)
O1 C7 C8 C9 -154.1(6)
O1 C7 C8 N1 79.9(7)
P1 C1 C2 C3 -175.2(7)
P1 C1 C6 C5 173.1(6)
Pd1 C13 N1 C8 -0.4(10)
Pd1 C13 N2 C14 0.9(9)
Pd1 C13 N2 C17 -167.9(5)
Pd1 C18 N3 C23 -6.3(9)
Pd1 C18 N4 C19 1.5(10)
Pd1 C18 N4 C22 -170.0(5)
